data_4324584
loop_
_publ_author_name
'Paul J. Calderone'
'Paul M. Forster'
'Lauren A. Borkowski'
'Simon J. Teat'
'Mikhail Feygenson'
'Meigan C. Aronson'
'John B. Parise'

_publ_contact_author_address
;Department of Geosciences
255 Earth and Space Sciences Building 
Stony Brook University
Stony Brook, NY 11794-2100
;
_publ_contact_author_email jparise@notes.cc.sunysb.edu
_publ_contact_author_fax '1-631-632-8240 '
_publ_contact_author_name 'John B. Parise'
_publ_contact_author_phone '1-631-632-8196 '
_publ_section_title
;
 Ionothermal Synthesis and Magnetic Studies of Novel Two-Dimensional
 Metal-Formate Frameworks
;
_journal_name_full 'Inorganic Chemistry'
_journal_page_first 2159
_journal_page_last 2167
_journal_paper_doi 10.1021/ic1015548
_journal_volume 50
_journal_year 2011
_chemical_formula_moiety 'C4 H4 Co O8, 2(C2 H8 N O)'
_chemical_formula_sum 'C8 H20 Co N2 O10'
_chemical_formula_weight 363.19
_space_group_IT_number 14
_symmetry_cell_setting monoclinic
_symmetry_Int_Tables_number 14
_symmetry_space_group_name_Hall '-P 2yn'
_symmetry_space_group_name_H-M 'P 1 21/n 1'
_atom_sites_solution_hydrogens geom
_atom_sites_solution_primary direct
_atom_sites_solution_secondary difmap
_audit_creation_method SHELXL-97
_cell_angle_alpha 90.00
_cell_angle_beta 90.272(4)
_cell_angle_gamma 90.00
_cell_formula_units_Z 4
_cell_length_a 6.8660(11)
_cell_length_b 22.354(3)
_cell_length_c 9.5820(15)
_cell_measurement_reflns_used 455
_cell_measurement_temperature 298(2)
_cell_measurement_theta_max 36.186
_cell_measurement_theta_min 7.825
_cell_volume 1470.7(4)
_computing_cell_refinement 'SAINTPLUS (Bruker-AXS)'
_computing_data_collection 'SMART V5.051 (Bruker-AXS)'
_computing_data_reduction 'SAINTPLUS (Bruker-AXS)'
_computing_molecular_graphics 'ORTEP-3 V 2.02'
_computing_publication_material 'WINGX (Farrugia, 1998)'
_computing_structure_refinement 'SHELXL-97 (Sheldrick, 1997)'
_computing_structure_solution 'SIR92 (Altomare et al., 1993)'
_diffrn_ambient_temperature 298(2)
_diffrn_measured_fraction_theta_full 0.992
_diffrn_measured_fraction_theta_max 0.992
_diffrn_measurement_device_type 'Bruker SMART CCD'
_diffrn_measurement_method 'omega scans'
_diffrn_radiation_monochromator graphite
_diffrn_radiation_type MoK\a
_diffrn_radiation_wavelength 0.71073
_diffrn_reflns_av_R_equivalents 0.1778
_diffrn_reflns_av_sigmaI/netI 0.3425
_diffrn_reflns_limit_h_max 8
_diffrn_reflns_limit_h_min -8
_diffrn_reflns_limit_k_max 23
_diffrn_reflns_limit_k_min -28
_diffrn_reflns_limit_l_max 12
_diffrn_reflns_limit_l_min -12
_diffrn_reflns_number 9079
_diffrn_reflns_theta_full 27.10
_diffrn_reflns_theta_max 27.10
_diffrn_reflns_theta_min 1.82
_diffrn_source 'fine-focus sealed tube'
_exptl_absorpt_coefficient_mu 1.218
_exptl_absorpt_correction_T_max 0.964
_exptl_absorpt_correction_T_min 0.916
_exptl_absorpt_correction_type psi-scan
_exptl_absorpt_process_details 'North et al., 1968'
_exptl_crystal_colour pink
_exptl_crystal_density_diffrn 1.640
_exptl_crystal_description plates
_exptl_crystal_F_000 756
_exptl_crystal_size_max 0.150
_exptl_crystal_size_mid 0.060
_exptl_crystal_size_min 0.030
_refine_diff_density_max 0.446
_refine_diff_density_min -0.421
_refine_diff_density_rms 0.096
_refine_ls_extinction_method none
_refine_ls_goodness_of_fit_ref 0.651
_refine_ls_hydrogen_treatment mixed
_refine_ls_matrix_type full
_refine_ls_number_parameters 226
_refine_ls_number_reflns 3212
_refine_ls_number_restraints 12
_refine_ls_restrained_S_all 0.650
_refine_ls_R_factor_all 0.1964
_refine_ls_R_factor_gt 0.0491
_refine_ls_shift/su_max 0.000
_refine_ls_shift/su_mean 0.000
_refine_ls_structure_factor_coef Fsqd
_refine_ls_weighting_details 'calc w=1/[\s^2^(Fo^2^)+(0.0190P)^2^+0.0000P] where P=(Fo^2^+2Fc^2^)/3'
_refine_ls_weighting_scheme calc
_refine_ls_wR_factor_gt 0.0785
_refine_ls_wR_factor_ref 0.1079
_reflns_number_gt 970
_reflns_number_total 3212
_reflns_threshold_expression >2sigma(I)
_cod_data_source_file ic1015548_si_002_1.cif
_cod_data_source_block structure1
_cod_original_sg_symbol_H-M 'P 21/n'
_cod_database_code 4324584

loop_
_symmetry_equiv_pos_as_xyz
'x, y, z'
'-x+1/2, y+1/2, -z+1/2'
'-x, -y, -z'
'x-1/2, -y-1/2, z-1/2'

loop_
_atom_site_label
_atom_site_type_symbol
_atom_site_fract_x
_atom_site_fract_y
_atom_site_fract_z
_atom_site_U_iso_or_equiv
_atom_site_adp_type
_atom_site_occupancy
_atom_site_symmetry_multiplicity
_atom_site_calc_flag
_atom_site_refinement_flags
Co1 Co 0.50239(12) 0.24724(4) 0.47243(7) 0.0239(2) Uani 1 1 d .
O3 O 0.6556(7) 0.29129(17) 0.3158(4) 0.0326(12) Uani 1 1 d .
O4 O 0.3286(6) 0.20714(17) 0.3208(4) 0.0335(12) Uani 1 1 d .
O2 O 0.3407(6) 0.32920(17) 0.4701(4) 0.0320(12) Uani 1 1 d .
O5 O 0.6754(6) 0.28967(17) 0.6184(4) 0.0307(12) Uani 1 1 d .
O1 O 0.6801(6) 0.16875(18) 0.4790(4) 0.0330(12) Uani 1 1 d .
O6 O 0.3308(7) 0.20945(18) 0.6245(4) 0.0351(13) Uani 1 1 d .
O7 O 0.7483(8) 0.0759(2) 0.4120(5) 0.0570(17) Uani 1 1 d .
O8 O 0.0746(7) 0.3859(2) 0.4794(5) 0.0466(14) Uani 1 1 d .
C4 C 0.2554(11) 0.2342(3) 0.2211(8) 0.0274(16) Uani 1 1 d D
H4 H 0.256(9) 0.2746(9) 0.222(5) 0.033 Uiso 1 1 d D
C1 C 0.6659(11) 0.1242(4) 0.3983(7) 0.037(2) Uani 1 1 d D
H1 H 0.577(7) 0.137(2) 0.337(5) 0.045 Uiso 1 1 d D
C2 C 0.1632(12) 0.3368(3) 0.4868(7) 0.0375(19) Uani 1 1 d D
H2 H 0.077(7) 0.307(2) 0.503(6) 0.045 Uiso 1 1 d D
C3 C 0.7777(10) 0.2688(3) 0.2357(7) 0.0282(18) Uani 1 1 d D
H3 H 0.818(8) 0.2315(13) 0.265(5) 0.034 Uiso 1 1 d D
N2A2 N 0.1716(9) 0.0879(3) 1.0158(7) 0.0360(15) Uani 1 1 d D
H1A2 H 0.292(5) 0.106(3) 1.005(6) 0.054 Uiso 1 1 d D
H2A2 H 0.101(8) 0.1220(18) 1.010(6) 0.054 Uiso 1 1 d D
H3A2 H 0.201(9) 0.059(2) 0.953(5) 0.054 Uiso 1 1 d D
C1A2 C 0.1538(10) 0.0698(3) 1.1646(7) 0.041(2) Uani 1 1 d .
H4A2 H 0.1994 0.1021 1.2240 0.049 Uiso 1 1 calc R
H5A2 H 0.0180 0.0625 1.1860 0.049 Uiso 1 1 calc R
C2A2 C 0.2691(10) 0.0150(3) 1.1938(6) 0.039(2) Uani 1 1 d .
H6A2 H 0.4000 0.0196 1.1578 0.047 Uiso 1 1 calc R
H7A2 H 0.2781 0.0086 1.2938 0.047 Uiso 1 1 calc R
O2A2 O 0.1779(7) -0.0349(2) 1.1299(5) 0.0402(13) Uani 1 1 d D
H8A2 H 0.250(8) -0.055(3) 1.085(6) 0.060 Uiso 1 1 d D
N1A1 N -0.0036(10) 0.1115(3) 0.6529(7) 0.0426(17) Uani 1 1 d D
H1A1 H -0.056(9) 0.086(2) 0.718(5) 0.064 Uiso 1 1 d D
H2A1 H 0.030(9) 0.1441(18) 0.701(6) 0.064 Uiso 1 1 d D
H3A1 H -0.108(7) 0.125(3) 0.600(6) 0.064 Uiso 1 1 d D
C1A1 C 0.1553(11) 0.0846(3) 0.5670(7) 0.051(2) Uani 1 1 d .
H4A1 H 0.1038 0.0511 0.5143 0.061 Uiso 1 1 calc R
H5A1 H 0.2024 0.1141 0.5011 0.061 Uiso 1 1 calc R
C2A1 C 0.3208(10) 0.0638(3) 0.6565(7) 0.043(2) Uani 1 1 d .
H6A1 H 0.4206 0.0462 0.5980 0.052 Uiso 1 1 calc R
H7A1 H 0.3775 0.0977 0.7048 0.052 Uiso 1 1 calc R
O1A1 O 0.2584(8) 0.02086(17) 0.7558(5) 0.0440(14) Uani 1 1 d D
H8A1 H 0.244(11) -0.0107(16) 0.719(7) 0.066 Uiso 1 1 d D

loop_
_atom_site_aniso_label
_atom_site_aniso_U_11
_atom_site_aniso_U_22
_atom_site_aniso_U_33
_atom_site_aniso_U_23
_atom_site_aniso_U_13
_atom_site_aniso_U_12
Co1 0.0256(5) 0.0250(5) 0.0212(4) -0.0007(5) -0.0006(3) 0.0001(5)
O3 0.033(3) 0.032(3) 0.033(3) 0.003(2) 0.007(2) 0.002(2)
O4 0.046(4) 0.027(3) 0.027(3) 0.003(2) -0.009(2) 0.004(2)
O2 0.020(3) 0.032(3) 0.044(3) -0.002(2) 0.000(2) 0.002(2)
O5 0.035(3) 0.032(3) 0.025(3) 0.001(2) -0.011(2) -0.004(2)
O1 0.040(3) 0.026(3) 0.033(3) -0.008(2) -0.006(2) 0.009(2)
O6 0.051(4) 0.027(3) 0.028(3) -0.005(2) 0.014(2) 0.000(2)
O7 0.071(4) 0.030(3) 0.069(4) 0.000(3) -0.021(3) 0.021(3)
O8 0.035(3) 0.031(3) 0.074(4) 0.012(3) 0.006(3) 0.008(2)
C4 0.025(4) 0.029(5) 0.029(3) -0.002(4) -0.002(3) 0.005(4)
C1 0.031(5) 0.044(6) 0.037(5) 0.010(4) -0.006(4) 0.006(4)
C2 0.045(6) 0.037(5) 0.031(4) -0.003(4) 0.001(4) -0.012(4)
C3 0.023(5) 0.026(5) 0.036(5) -0.004(3) 0.004(3) 0.001(3)
N2A2 0.031(4) 0.031(4) 0.046(4) -0.009(3) 0.007(4) -0.003(3)
C1A2 0.049(6) 0.033(5) 0.041(5) 0.006(4) 0.013(4) -0.005(4)
C2A2 0.046(5) 0.030(5) 0.041(5) 0.009(3) -0.009(4) -0.008(4)
O2A2 0.035(4) 0.023(3) 0.063(4) -0.008(2) 0.007(3) 0.005(2)
N1A1 0.046(5) 0.033(5) 0.049(5) -0.003(3) -0.012(4) -0.004(4)
C1A1 0.067(7) 0.050(6) 0.035(5) -0.008(4) 0.000(5) -0.013(5)
C2A1 0.041(5) 0.030(5) 0.059(6) -0.005(4) 0.017(4) 0.002(4)
O1A1 0.047(3) 0.028(3) 0.057(4) -0.004(3) 0.008(3) -0.004(3)

loop_
_atom_type_symbol
_atom_type_description
_atom_type_scat_dispersion_real
_atom_type_scat_dispersion_imag
_atom_type_scat_source
C C 0.0033 0.0016 'International Tables Vol C Tables 4.2.6.8 and 6.1.1.4'
H H 0.0000 0.0000 'International Tables Vol C Tables 4.2.6.8 and 6.1.1.4'
N N 0.0061 0.0033 'International Tables Vol C Tables 4.2.6.8 and 6.1.1.4'
O O 0.0106 0.0060 'International Tables Vol C Tables 4.2.6.8 and 6.1.1.4'
Co Co 0.3494 0.9721 'International Tables Vol C Tables 4.2.6.8 and 6.1.1.4'

loop_
_geom_angle_atom_site_label_1
_geom_angle_atom_site_label_2
_geom_angle_atom_site_label_3
_geom_angle
_geom_angle_site_symmetry_1
_geom_angle_site_symmetry_3
O6 Co1 O5 92.20(17) . .
O6 Co1 O4 89.38(17) . .
O5 Co1 O4 177.97(17) . .
O6 Co1 O3 174.69(19) . .
O5 Co1 O3 88.86(16) . .
O4 Co1 O3 89.45(16) . .
O6 Co1 O1 88.33(17) . .
O5 Co1 O1 91.75(16) . .
O4 Co1 O1 89.56(16) . .
O3 Co1 O1 96.84(17) . .
O6 Co1 O2 93.44(17) . .
O5 Co1 O2 84.88(16) . .
O4 Co1 O2 93.76(16) . .
O3 Co1 O2 81.47(17) . .
O1 Co1 O2 176.25(18) . .
C3 O3 Co1 126.6(4) . .
C4 O4 Co1 124.0(4) . .
C2 O2 Co1 128.7(5) . .
C4 O5 Co1 126.1(4) 4_666 .
C1 O1 Co1 125.9(4) . .
C3 O6 Co1 128.6(4) 4_566 .
O4 C4 O5 125.3(6) . 4_565
O4 C4 H4 119(4) . .
O5 C4 H4 116(4) 4_565 .
O7 C1 O1 126.5(6) . .
O7 C1 H1 133(4) . .
O1 C1 H1 101(4) . .
O2 C2 O8 126.0(7) . .
O2 C2 H2 124(4) . .
O8 C2 H2 110(4) . .
O6 C3 O3 125.3(6) 4_665 .
O6 C3 H3 122(4) 4_665 .
O3 C3 H3 112(4) . .
C1A2 N2A2 H1A2 108(4) . .
C1A2 N2A2 H2A2 104(4) . .
H1A2 N2A2 H2A2 95(6) . .
C1A2 N2A2 H3A2 117(4) . .
H1A2 N2A2 H3A2 92(6) . .
H2A2 N2A2 H3A2 133(6) . .
C2A2 C1A2 N2A2 111.1(5) . .
C2A2 C1A2 H4A2 109.4 . .
N2A2 C1A2 H4A2 109.4 . .
C2A2 C1A2 H5A2 109.4 . .
N2A2 C1A2 H5A2 109.4 . .
H4A2 C1A2 H5A2 108.0 . .
O2A2 C2A2 C1A2 109.5(6) . .
O2A2 C2A2 H6A2 109.8 . .
C1A2 C2A2 H6A2 109.8 . .
O2A2 C2A2 H7A2 109.8 . .
C1A2 C2A2 H7A2 109.8 . .
H6A2 C2A2 H7A2 108.2 . .
C2A2 O2A2 H8A2 114(5) . .
C1A1 N1A1 H1A1 115(5) . .
C1A1 N1A1 H2A1 115(5) . .
H1A1 N1A1 H2A1 105(6) . .
C1A1 N1A1 H3A1 113(4) . .
H1A1 N1A1 H3A1 105(6) . .
H2A1 N1A1 H3A1 103(6) . .
C2A1 C1A1 N1A1 111.3(5) . .
C2A1 C1A1 H4A1 109.4 . .
N1A1 C1A1 H4A1 109.4 . .
C2A1 C1A1 H5A1 109.4 . .
N1A1 C1A1 H5A1 109.4 . .
H4A1 C1A1 H5A1 108.0 . .
O1A1 C2A1 C1A1 111.4(6) . .
O1A1 C2A1 H6A1 109.4 . .
C1A1 C2A1 H6A1 109.4 . .
O1A1 C2A1 H7A1 109.4 . .
C1A1 C2A1 H7A1 109.4 . .
H6A1 C2A1 H7A1 108.0 . .
C2A1 O1A1 H8A1 110(5) . .

loop_
_geom_bond_atom_site_label_1
_geom_bond_atom_site_label_2
_geom_bond_distance
_geom_bond_site_symmetry_2
Co1 O6 2.059(4) .
Co1 O5 2.062(4) .
Co1 O4 2.079(4) .
Co1 O3 2.084(4) .
Co1 O1 2.138(4) .
Co1 O2 2.142(4) .
O3 C3 1.246(7) .
O4 C4 1.236(7) .
O2 C2 1.242(8) .
O5 C4 1.245(7) 4_666
O1 C1 1.265(8) .
O6 C3 1.229(7) 4_566
O7 C1 1.224(7) .
O8 C2 1.256(8) .
C4 O5 1.245(7) 4_565
C4 H4 0.903(19) .
C1 H1 0.892(19) .
C2 H2 0.905(19) .
C3 O6 1.229(7) 4_665
C3 H3 0.922(19) .
N2A2 C1A2 1.487(8) .
N2A2 H1A2 0.93(2) .
N2A2 H2A2 0.90(2) .
N2A2 H3A2 0.905(19) .
C1A2 C2A2 1.485(8) .
C1A2 H4A2 0.9700 .
C1A2 H5A2 0.9700 .
C2A2 O2A2 1.417(7) .
C2A2 H6A2 0.9700 .
C2A2 H7A2 0.9700 .
O2A2 H8A2 0.80(2) .
N1A1 C1A1 1.495(9) .
N1A1 H1A1 0.92(2) .
N1A1 H2A1 0.89(2) .
N1A1 H3A1 0.92(2) .
C1A1 C2A1 1.495(8) .
C1A1 H4A1 0.9700 .
C1A1 H5A1 0.9700 .
C2A1 O1A1 1.418(7) .
C2A1 H6A1 0.9700 .
C2A1 H7A1 0.9700 .
O1A1 H8A1 0.79(2) .

loop_
_geom_hbond_atom_site_label_D
_geom_hbond_atom_site_label_H
_geom_hbond_atom_site_label_A
_geom_hbond_distance_DH
_geom_hbond_distance_HA
_geom_hbond_distance_DA
_geom_hbond_angle_DHA
_geom_hbond_site_symmetry_A
N2A2 H1A2 O8 0.93(2) 1.96(3) 2.851(8) 159(6) 4_666
N2A2 H2A2 O2 0.90(2) 2.13(3) 2.963(7) 153(6) 4_566
N2A2 H2A2 O5 0.90(2) 2.29(5) 2.908(7) 126(5) 4_566
N2A2 H2A2 O3 0.90(2) 2.71(5) 3.313(7) 125(5) 4_566
N2A2 H3A2 O1A1 0.905(19) 2.11(3) 2.970(8) 158(6) .
O2A2 H8A2 O8 0.80(2) 1.89(3) 2.671(6) 166(7) 2_546
O2A2 H8A2 O2 0.80(2) 2.71(6) 3.187(6) 120(6) 2_546
N1A1 H1A1 O2A2 0.92(2) 2.04(2) 2.952(8) 176(6) 3_557
N1A1 H2A1 O3 0.89(2) 2.01(2) 2.888(7) 169(6) 4_566
N1A1 H2A1 O6 0.89(2) 2.64(6) 3.186(8) 121(5) .
N1A1 H3A1 O7 0.92(2) 2.32(5) 2.971(7) 127(5) 1_455
N1A1 H3A1 O1 0.92(2) 2.10(2) 3.017(7) 170(6) 1_455
O1A1 H8A1 O7 0.79(2) 1.93(3) 2.696(6) 163(8) 3_656
